data_4500519
loop_
_publ_author_name
'Dirtu, Marinela M.'
'Neuhausen, Christine'
'Naik, Anil D.'
'L\'eonard, Alexandre'
'Robert, Francois'
'Marchand-Brynaert, Jacqueline'
'Su, Bao-Lian'
'Garcia, Yann'

_publ_section_title
;
 Superlative Scaffold of 1,2,4-Triazole Derivative of Glycine Steering
 Linear Chain to a Chiral Helicate
;
_journal_issue 4
_journal_name_full 'Crystal Growth &amp; Design'
_journal_page_first 1375
_journal_paper_doi 10.1021/cg101634w
_journal_volume 11
_journal_year 2011
_chemical_formula_sum 'C8 H8 Cd Cl N6 O6'
_chemical_formula_weight 432.05
_chemical_name_systematic
; 
 ? 
;
_space_group_IT_number 14
_symmetry_cell_setting monoclinic
_symmetry_space_group_name_Hall '-P 2ybc'
_symmetry_space_group_name_H-M 'P 1 21/c 1'
_atom_sites_solution_hydrogens geom
_atom_sites_solution_primary direct
_atom_sites_solution_secondary difmap
_audit_creation_method SHELXL-97
_cell_angle_alpha 90.00
_cell_angle_beta 101.51(3)
_cell_angle_gamma 90.00
_cell_formula_units_Z 4
_cell_length_a 12.164(2)
_cell_length_b 7.6685(15)
_cell_length_c 15.945(3)
_cell_measurement_reflns_used 16333
_cell_measurement_temperature 293(2)
_cell_measurement_theta_max 32.04
_cell_measurement_theta_min 2.82
_cell_volume 1457.4(5)
_computing_cell_refinement 'STOE X-Area'
_computing_data_collection 'STOE X-Area'
_computing_data_reduction 'STOE X-Area'
_computing_molecular_graphics 'DIAMOND 3.0'
_computing_structure_refinement 'SHELXL-97 (Sheldrick, 1997)'
_computing_structure_solution 'SHELXS-97 (Sheldrick, 1990)'
_diffrn_ambient_temperature 293(2)
_diffrn_measured_fraction_theta_full 0.985
_diffrn_measured_fraction_theta_max 0.985
_diffrn_measurement_device_type 'STOE IPDS'
_diffrn_measurement_method '\w scans'
_diffrn_radiation_monochromator graphite
_diffrn_radiation_source 'fine-focus sealed tube'
_diffrn_radiation_type MoK\a
_diffrn_radiation_wavelength 0.71073
_diffrn_reflns_av_R_equivalents 0.0800
_diffrn_reflns_av_sigmaI/netI 0.0554
_diffrn_reflns_limit_h_max 18
_diffrn_reflns_limit_h_min -18
_diffrn_reflns_limit_k_max 10
_diffrn_reflns_limit_k_min -11
_diffrn_reflns_limit_l_max 21
_diffrn_reflns_limit_l_min -23
_diffrn_reflns_number 16333
_diffrn_reflns_theta_full 32.04
_diffrn_reflns_theta_max 32.04
_diffrn_reflns_theta_min 2.82
_exptl_absorpt_coefficient_mu 1.720
_exptl_absorpt_correction_type none
_exptl_crystal_colour colorless
_exptl_crystal_density_diffrn 1.969
_exptl_crystal_density_method 'not measured'
_exptl_crystal_description block
_exptl_crystal_F_000 844
_exptl_crystal_size_max 0.12
_exptl_crystal_size_mid 0.10
_exptl_crystal_size_min 0.08
_refine_diff_density_max 1.174
_refine_diff_density_min -1.681
_refine_diff_density_rms 0.168
_refine_ls_extinction_coef 0.0066(7)
_refine_ls_extinction_expression Fc^*^=kFc[1+0.001xFc^2^\l^3^/sin(2\q)]^-1/4^
_refine_ls_extinction_method SHELXL
_refine_ls_goodness_of_fit_ref 1.037
_refine_ls_hydrogen_treatment constr
_refine_ls_matrix_type full
_refine_ls_number_parameters 200
_refine_ls_number_reflns 5006
_refine_ls_number_restraints 0
_refine_ls_restrained_S_all 1.037
_refine_ls_R_factor_all 0.0548
_refine_ls_R_factor_gt 0.0436
_refine_ls_shift/su_max 0.000
_refine_ls_shift/su_mean 0.000
_refine_ls_structure_factor_coef Fsqd
_refine_ls_weighting_details 'calc w=1/[\s^2^(Fo^2^)+(0.0632P)^2^+1.5122P] where P=(Fo^2^+2Fc^2^)/3'
_refine_ls_weighting_scheme calc
_refine_ls_wR_factor_gt 0.1134
_refine_ls_wR_factor_ref 0.1187
_reflns_number_gt 4118
_reflns_number_total 5006
_reflns_threshold_expression >2sigma(I)
_cod_data_source_file cg101634w_si_003.cif
_cod_data_source_block cdgly2
_cod_depositor_comments
;
The following automatic conversions were performed:

'_symmetry_cell_setting' value 'Monoclinic' changed to 'monoclinic'
according to /home/saulius/struct/CIF-dictionaries/cif_core.dic
dictionary named 'cif_core.dic' version 2.4.1 from 2010-06-29.

Automatic conversion script
Id: cif_fix_values 1715 2011-07-08 13:25:40Z adriana 
;
_cod_original_sg_symbol_H-M P2(1)/c
_cod_database_code 4500519

loop_
_symmetry_equiv_pos_as_xyz
'x, y, z'
'-x, y+1/2, -z+1/2'
'-x, -y, -z'
'x, -y-1/2, z-1/2'

loop_
_atom_site_label
_atom_site_type_symbol
_atom_site_fract_x
_atom_site_fract_y
_atom_site_fract_z
_atom_site_U_iso_or_equiv
_atom_site_adp_type
_atom_site_occupancy
_atom_site_symmetry_multiplicity
_atom_site_calc_flag
_atom_site_refinement_flags
Cd1 Cd -0.005186(18) 0.15884(3) 0.257372(14) 0.02298(9) Uani 1 1 d .
N1 N 0.1627(2) 0.3145(4) 0.26771(19) 0.0261(5) Uani 1 1 d .
N2 N 0.1677(2) 0.4946(4) 0.26194(19) 0.0261(5) Uani 1 1 d .
N3 N 0.3357(2) 0.3893(4) 0.26724(19) 0.0250(5) Uani 1 1 d .
N4 N 0.0484(2) 0.0089(4) 0.14179(19) 0.0274(5) Uani 1 1 d .
N5 N 0.0620(3) -0.1687(4) 0.1380(2) 0.0295(6) Uani 1 1 d .
N6 N 0.1494(2) -0.0468(4) 0.04633(18) 0.0278(5) Uani 1 1 d .
O1 O 0.4122(2) 0.5034(4) 0.12725(19) 0.0397(6) Uani 1 1 d .
O2 O 0.5837(2) 0.3920(5) 0.1754(2) 0.0436(7) Uani 1 1 d .
O3 O 0.3822(3) 0.1244(5) -0.0351(2) 0.0447(7) Uani 1 1 d .
O4 O 0.3600(2) 0.0898(4) 0.10059(18) 0.0379(6) Uani 1 1 d .
O5 O 0.7983(3) 0.9206(4) 0.4656(2) 0.0475(8) Uani 1 1 d .
O6 O 0.5689(3) 0.2115(4) 0.5083(2) 0.0437(7) Uani 1 1 d .
Cl1 Cl -0.09651(9) 0.40494(11) 0.14825(6) 0.0357(2) Uani 1 1 d .
C1 C 0.2647(3) 0.2559(4) 0.2707(2) 0.0272(6) Uani 1 1 d .
H1 H 0.2851 0.1389 0.2746 0.033 Uiso 1 1 calc R
C2 C 0.2726(3) 0.5357(5) 0.2626(2) 0.0269(6) Uani 1 1 d .
H2 H 0.2996 0.6487 0.2603 0.032 Uiso 1 1 calc R
C3 C 0.4558(3) 0.3783(5) 0.2673(2) 0.0318(7) Uani 1 1 d .
H3A H 0.4812 0.2601 0.2819 0.038 Uiso 1 1 calc R
H3B H 0.4959 0.4551 0.3113 0.038 Uiso 1 1 calc R
C4 C 0.4852(3) 0.4272(5) 0.1816(2) 0.0300(7) Uani 1 1 d .
C5 C 0.1018(3) 0.0791(4) 0.0867(2) 0.0276(6) Uani 1 1 d .
H5 H 0.1063 0.1981 0.0767 0.033 Uiso 1 1 calc R
C6 C 0.1226(3) -0.1989(5) 0.0798(2) 0.0304(7) Uani 1 1 d .
H6 H 0.1438 -0.3087 0.0641 0.036 Uiso 1 1 calc R
C7 C 0.2203(3) -0.0172(6) -0.0162(2) 0.0340(7) Uani 1 1 d .
H7A H 0.1802 0.0545 -0.0624 0.041 Uiso 1 1 calc R
H7B H 0.2368 -0.1281 -0.0403 0.041 Uiso 1 1 calc R
C8 C 0.3297(3) 0.0723(5) 0.0243(2) 0.0294(6) Uani 1 1 d .

loop_
_atom_site_aniso_label
_atom_site_aniso_U_11
_atom_site_aniso_U_22
_atom_site_aniso_U_33
_atom_site_aniso_U_23
_atom_site_aniso_U_13
_atom_site_aniso_U_12
Cd1 0.02611(13) 0.01595(12) 0.02922(13) -0.00215(8) 0.01115(8) -0.00174(7)
N1 0.0271(12) 0.0171(12) 0.0354(14) 0.0002(10) 0.0093(10) -0.0007(9)
N2 0.0282(12) 0.0185(12) 0.0342(14) -0.0012(10) 0.0125(10) -0.0025(9)
N3 0.0248(12) 0.0226(12) 0.0290(12) 0.0015(10) 0.0085(10) -0.0012(10)
N4 0.0360(14) 0.0196(12) 0.0305(13) 0.0002(10) 0.0157(11) -0.0009(10)
N5 0.0400(15) 0.0217(13) 0.0312(13) -0.0006(11) 0.0180(12) -0.0023(11)
N6 0.0308(13) 0.0293(14) 0.0258(12) -0.0008(11) 0.0115(10) -0.0012(11)
O1 0.0399(14) 0.0425(16) 0.0385(14) 0.0076(12) 0.0126(11) 0.0011(12)
O2 0.0303(13) 0.0521(18) 0.0529(17) -0.0060(14) 0.0194(12) -0.0001(12)
O3 0.0459(16) 0.0555(19) 0.0375(14) 0.0040(14) 0.0200(12) -0.0118(14)
O4 0.0346(13) 0.0477(18) 0.0310(12) 0.0017(12) 0.0052(10) -0.0015(11)
O5 0.0499(18) 0.0383(17) 0.0521(18) -0.0114(14) 0.0048(14) -0.0004(13)
O6 0.0482(16) 0.0403(16) 0.0481(16) -0.0029(14) 0.0225(13) 0.0021(13)
Cl1 0.0465(5) 0.0215(4) 0.0338(4) 0.0004(3) -0.0043(3) -0.0003(3)
C1 0.0252(13) 0.0207(14) 0.0370(16) 0.0005(12) 0.0091(12) -0.0003(11)
C2 0.0276(14) 0.0218(14) 0.0332(15) 0.0008(12) 0.0105(12) -0.0005(11)
C3 0.0231(14) 0.0365(18) 0.0367(17) 0.0058(14) 0.0084(12) 0.0013(13)
C4 0.0278(15) 0.0259(16) 0.0389(17) -0.0041(14) 0.0131(13) -0.0047(12)
C5 0.0341(16) 0.0217(14) 0.0297(14) 0.0006(12) 0.0128(12) -0.0012(12)
C6 0.0408(17) 0.0217(15) 0.0327(16) -0.0006(13) 0.0169(14) 0.0029(13)
C7 0.0350(16) 0.043(2) 0.0274(15) -0.0024(15) 0.0153(13) -0.0045(15)
C8 0.0304(15) 0.0293(16) 0.0307(15) 0.0026(13) 0.0113(12) 0.0021(12)

loop_
_atom_type_symbol
_atom_type_description
_atom_type_scat_dispersion_real
_atom_type_scat_dispersion_imag
_atom_type_scat_source
C C 0.0033 0.0016 'International Tables Vol C Tables 4.2.6.8 and 6.1.1.4'
H H 0.0000 0.0000 'International Tables Vol C Tables 4.2.6.8 and 6.1.1.4'
Cd Cd -0.8075 1.2024 'International Tables Vol C Tables 4.2.6.8 and 6.1.1.4'
Cl Cl 0.1484 0.1585 'International Tables Vol C Tables 4.2.6.8 and 6.1.1.4'
N N 0.0061 0.0033 'International Tables Vol C Tables 4.2.6.8 and 6.1.1.4'
O O 0.0106 0.0060 'International Tables Vol C Tables 4.2.6.8 and 6.1.1.4'

loop_
_geom_angle_atom_site_label_1
_geom_angle_atom_site_label_2
_geom_angle_atom_site_label_3
_geom_angle
_geom_angle_site_symmetry_1
_geom_angle_site_symmetry_3
N2 Cd1 N5 92.10(11) 2_545 2
N2 Cd1 N1 175.61(10) 2_545 .
N5 Cd1 N1 92.24(11) 2 .
N2 Cd1 N4 89.59(10) 2_545 .
N5 Cd1 N4 174.13(10) 2 .
N1 Cd1 N4 86.03(10) . .
N2 Cd1 Cl1 87.99(8) 2_545 2_545
N5 Cd1 Cl1 100.58(8) 2 2_545
N1 Cd1 Cl1 91.90(8) . 2_545
N4 Cd1 Cl1 85.10(8) . 2_545
N2 Cd1 Cl1 93.73(8) 2_545 .
N5 Cd1 Cl1 85.48(8) 2 .
N1 Cd1 Cl1 85.92(8) . .
N4 Cd1 Cl1 88.80(8) . .
Cl1 Cd1 Cl1 173.657(15) 2_545 .
C1 N1 N2 106.8(3) . .
C1 N1 Cd1 129.3(2) . .
N2 N1 Cd1 123.5(2) . .
C2 N2 N1 107.1(3) . .
C2 N2 Cd1 132.4(2) . 2
N1 N2 Cd1 120.24(19) . 2
C1 N3 C2 105.7(3) . .
C1 N3 C3 127.2(3) . .
C2 N3 C3 127.1(3) . .
C5 N4 N5 107.3(3) . .
C5 N4 Cd1 125.0(2) . .
N5 N4 Cd1 124.7(2) . .
C6 N5 N4 107.1(3) . .
C6 N5 Cd1 133.7(2) . 2_545
N4 N5 Cd1 118.3(2) . 2_545
C6 N6 C5 105.5(3) . .
C6 N6 C7 128.8(3) . .
C5 N6 C7 125.5(3) . .
Cd1 Cl1 Cd1 93.67(4) 2 .
N1 C1 N3 110.4(3) . .
N2 C2 N3 110.0(3) . .
N3 C3 C4 113.4(3) . .
O2 C4 O1 127.0(4) . .
O2 C4 C3 114.7(3) . .
O1 C4 C3 118.3(3) . .
N4 C5 N6 110.1(3) . .
N5 C6 N6 109.9(3) . .
N6 C7 C8 111.4(3) . .
O4 C8 O3 127.0(4) . .
O4 C8 C7 123.0(3) . .
O3 C8 C7 110.0(3) . .

loop_
_geom_bond_atom_site_label_1
_geom_bond_atom_site_label_2
_geom_bond_distance
_geom_bond_site_symmetry_2
Cd1 N2 2.312(3) 2_545
Cd1 N5 2.339(3) 2
Cd1 N1 2.343(3) .
Cd1 N4 2.371(3) .
Cd1 Cl1 2.6159(10) 2_545
Cd1 Cl1 2.6555(10) .
N1 C1 1.311(4) .
N1 N2 1.387(4) .
N2 C2 1.312(4) .
N2 Cd1 2.312(3) 2
N3 C1 1.347(4) .
N3 C2 1.354(4) .
N3 C3 1.463(4) .
N4 C5 1.308(4) .
N4 N5 1.375(4) .
N5 C6 1.315(4) .
N5 Cd1 2.339(3) 2_545
N6 C6 1.350(5) .
N6 C5 1.353(4) .
N6 C7 1.460(4) .
O1 C4 1.255(5) .
O2 C4 1.251(4) .
O3 C8 1.306(4) .
O4 C8 1.206(4) .
Cl1 Cd1 2.6159(10) 2
C3 C4 1.527(5) .
C7 C8 1.522(5) .
